data_4080506
loop_
_publ_author_name
'Bass, Heather M.'
'Cramer, S. Alan'
'McCullough, Alexander S.'
'Bernstein, Karl J.'
'Murdock, Christopher R.'
'Jenkins, David M.'

_publ_section_title
;
 Employing Dianionic Macrocyclic Tetracarbenes To Synthesize Neutral
 Divalent Metal Complexes
;
_journal_issue 7
_journal_name_full Organometallics
_journal_page_first 2160
_journal_paper_doi 10.1021/om400043z
_journal_volume 32
_journal_year 2013
_chemical_formula_sum 'C26 H48 B2 I2 N8 O2 S2'
_chemical_formula_weight 844.26
_chemical_name_systematic
; 
 ? 
;
_space_group_IT_number 2
_symmetry_cell_setting triclinic
_symmetry_space_group_name_Hall '-P 1'
_symmetry_space_group_name_H-M 'P -1'
_atom_sites_solution_hydrogens geom
_atom_sites_solution_primary direct
_atom_sites_solution_secondary difmap
_audit_creation_method SHELXL-97
_cell_angle_alpha 96.930(2)
_cell_angle_beta 95.430(2)
_cell_angle_gamma 97.572(2)
_cell_formula_units_Z 1
_cell_length_a 8.5435(5)
_cell_length_b 8.6724(5)
_cell_length_c 12.6108(8)
_cell_measurement_reflns_used 9874
_cell_measurement_temperature 173
_cell_measurement_theta_max 30.56
_cell_measurement_theta_min 2.71
_cell_volume 913.63(10)
_computing_molecular_graphics 'Diamond 3'
_computing_structure_refinement 'SHELXL-97 (Sheldrick, 1997)'
_computing_structure_solution 'SHELXS-97 (Sheldrick, 1990)'
_diffrn_ambient_temperature 173
_diffrn_measured_fraction_theta_full 0.968
_diffrn_measured_fraction_theta_max 0.968
_diffrn_measurement_device_type 'Bruker Apex II CCD'
_diffrn_measurement_method '\w scan'
_diffrn_radiation_monochromator graphite
_diffrn_radiation_source 'fine-focus sealed tube'
_diffrn_radiation_type MoK\a
_diffrn_radiation_wavelength 0.71073
_diffrn_reflns_av_R_equivalents 0.0844
_diffrn_reflns_av_sigmaI/netI 0.0537
_diffrn_reflns_limit_h_max 12
_diffrn_reflns_limit_h_min -12
_diffrn_reflns_limit_k_max 12
_diffrn_reflns_limit_k_min -11
_diffrn_reflns_limit_l_max 18
_diffrn_reflns_limit_l_min -18
_diffrn_reflns_number 18879
_diffrn_reflns_theta_full 30.59
_diffrn_reflns_theta_max 30.59
_diffrn_reflns_theta_min 1.64
_exptl_absorpt_coefficient_mu 1.870
_exptl_absorpt_correction_T_max 0.799
_exptl_absorpt_correction_T_min 0.695
_exptl_absorpt_correction_type multi-scan
_exptl_absorpt_process_details SADABS
_exptl_crystal_colour yellow
_exptl_crystal_density_diffrn 1.534
_exptl_crystal_density_method 'not measured'
_exptl_crystal_description block
_exptl_crystal_F_000 424
_exptl_crystal_size_max 0.2
_exptl_crystal_size_mid 0.2
_exptl_crystal_size_min 0.12
_refine_diff_density_max 1.511
_refine_diff_density_min -0.912
_refine_diff_density_rms 0.117
_refine_ls_extinction_method none
_refine_ls_goodness_of_fit_ref 1.073
_refine_ls_hydrogen_treatment mixed
_refine_ls_matrix_type full
_refine_ls_number_parameters 201
_refine_ls_number_reflns 5444
_refine_ls_number_restraints 0
_refine_ls_restrained_S_all 1.073
_refine_ls_R_factor_all 0.0326
_refine_ls_R_factor_gt 0.0315
_refine_ls_shift/su_max 0.002
_refine_ls_shift/su_mean 0.000
_refine_ls_structure_factor_coef Fsqd
_refine_ls_weighting_details 'calc w=1/[\s^2^(Fo^2^)+(0.0401P)^2^+0.4400P] where P=(Fo^2^+2Fc^2^)/3'
_refine_ls_weighting_scheme calc
_refine_ls_wR_factor_gt 0.0806
_refine_ls_wR_factor_ref 0.0815
_reflns_number_gt 5230
_reflns_number_total 5444
_reflns_threshold_expression >2sigma(I)
_cod_data_source_file om400043z_si_002.cif
_cod_data_source_block macroI2
_cod_depositor_comments
;
The following automatic conversions were performed:

'_symmetry_cell_setting' value 'Triclinic' changed to 'triclinic'
according to /home/saulius/struct/CIF-dictionaries/cif_core.dic
dictionary named 'cif_core.dic' version 2.4.2 from 2011-04-26.

Automatic conversion script
Id: cif_fix_values 1891 2012-01-12 08:04:46Z andrius 
;
_cod_original_cell_volume 913.63(9)
_cod_original_sg_symbol_H-M P-1
_cod_database_code 4080506

loop_
_symmetry_equiv_pos_as_xyz
'x, y, z'
'-x, -y, -z'

loop_
_atom_site_label
_atom_site_type_symbol
_atom_site_fract_x
_atom_site_fract_y
_atom_site_fract_z
_atom_site_U_iso_or_equiv
_atom_site_adp_type
_atom_site_occupancy
_atom_site_symmetry_multiplicity
_atom_site_calc_flag
_atom_site_refinement_flags
I1 I 0.238770(14) 0.722348(13) 0.591402(9) 0.02808(6) Uani 1 1 d .
B1 B 0.0763(2) -0.1748(2) 0.24930(16) 0.0216(3) Uani 1 1 d .
H1A H 0.0596 -0.1927 0.1698 0.026 Uiso 1 1 calc R
H1B H 0.1445 -0.2500 0.2743 0.026 Uiso 1 1 calc R
N1 N 0.15722(17) -0.00067(17) 0.29017(11) 0.0194(2) Uani 1 1 d .
N2 N 0.25979(17) 0.20781(16) 0.40196(11) 0.0181(2) Uani 1 1 d .
N3 N 0.25888(17) 0.25728(18) 0.59302(11) 0.0195(2) Uani 1 1 d .
N4 N 0.08680(17) 0.19763(16) 0.70350(11) 0.0181(2) Uani 1 1 d .
C1 C 0.1954(2) 0.05685(19) 0.39366(13) 0.0194(3) Uani 1 1 d .
H1 H 0.1794 -0.0003 0.4524 0.023 Uiso 1 1 calc R
C2 C 0.2012(2) 0.1193(2) 0.23028(13) 0.0214(3) Uani 1 1 d .
C3 C 0.2649(2) 0.2505(2) 0.29966(13) 0.0211(3) Uani 1 1 d .
C4 C 0.1824(3) 0.0984(3) 0.11037(15) 0.0323(4) Uani 1 1 d .
H4A H 0.218(3) 0.199(2) 0.0851(5) 0.048 Uiso 1 1 calc R
H4B H 0.070(2) 0.062(3) 0.0833(6) 0.048 Uiso 1 1 calc R
H4C H 0.248(2) 0.019(2) 0.0833(6) 0.048 Uiso 1 1 calc R
C5 C 0.3295(3) 0.4123(2) 0.28138(17) 0.0305(4) Uani 1 1 d .
H5A H 0.444(2) 0.4334(10) 0.3058(17) 0.046 Uiso 1 1 calc R
H5B H 0.275(2) 0.4892(16) 0.3222(16) 0.046 Uiso 1 1 calc R
H5C H 0.312(2) 0.4214(8) 0.2040(16) 0.046 Uiso 1 1 calc R
C6 C 0.3218(2) 0.3147(2) 0.50076(14) 0.0239(3) Uani 1 1 d .
H6A H 0.4392 0.3246 0.5105 0.029 Uiso 1 1 calc R
H6B H 0.2924 0.4201 0.4943 0.029 Uiso 1 1 calc R
C7 C 0.1111(2) 0.2689(2) 0.61811(13) 0.0198(3) Uani 1 1 d .
H7 H 0.0360 0.3202 0.5805 0.024 Uiso 1 1 calc R
C8 C 0.3335(2) 0.1753(2) 0.66681(13) 0.0202(3) Uani 1 1 d .
C9 C 0.2256(2) 0.1396(2) 0.73578(13) 0.0199(3) Uani 1 1 d .
C10 C 0.4985(2) 0.1403(3) 0.6632(2) 0.0333(4) Uani 1 1 d .
H10A H 0.5735 0.2321 0.6975 0.050 Uiso 1 1 calc R
H10B H 0.5182 0.1152 0.5882 0.050 Uiso 1 1 calc R
H10C H 0.5127 0.0505 0.7016 0.050 Uiso 1 1 calc R
C11 C 0.2420(3) 0.0564(3) 0.83149(16) 0.0311(4) Uani 1 1 d .
H11A H 0.351(2) 0.036(2) 0.8445(11) 0.047 Uiso 1 1 calc R
H11B H 0.170(2) -0.043(2) 0.8189(7) 0.047 Uiso 1 1 calc R
H11C H 0.216(3) 0.1215(17) 0.8940(13) 0.047 Uiso 1 1 calc R
C12 C 0.9147(3) 0.4135(3) 0.1231(2) 0.0404(5) Uani 1 1 d .
H12A H 0.9280(15) 0.345(3) 0.0646(17) 0.061 Uiso 1 1 calc R
H12B H 0.9139(12) 0.363(3) 0.183(2) 0.061 Uiso 1 1 calc R
H12C H 0.997(2) 0.495(2) 0.134(2) 0.061 Uiso 1 1 calc R
C13 C 0.6069(4) 0.3043(4) 0.0687(3) 0.0549(7) Uani 1 1 d .
H13A H 0.496(3) 0.3217(6) 0.043(2) 0.082 Uiso 1 1 calc R
H13B H 0.604(3) 0.250(2) 0.1348(19) 0.082 Uiso 1 1 calc R
H13C H 0.649(2) 0.237(2) 0.010(2) 0.082 Uiso 1 1 calc R
S1 S 0.73101(7) 0.48693(6) 0.09962(5) 0.03593(12) Uani 1 1 d .
O1 O 0.7367(3) 0.5608(3) -0.0019(2) 0.0552(6) Uani 1 1 d .

loop_
_atom_site_aniso_label
_atom_site_aniso_U_11
_atom_site_aniso_U_22
_atom_site_aniso_U_33
_atom_site_aniso_U_23
_atom_site_aniso_U_13
_atom_site_aniso_U_12
I1 0.03358(8) 0.02376(8) 0.02683(8) 0.00417(5) 0.00123(5) 0.00475(5)
B1 0.0204(7) 0.0199(8) 0.0240(8) -0.0004(6) 0.0067(6) 0.0009(6)
N1 0.0204(6) 0.0192(6) 0.0189(6) 0.0040(5) 0.0044(5) 0.0017(5)
N2 0.0203(6) 0.0167(6) 0.0175(6) 0.0041(5) 0.0034(4) 0.0003(5)
N3 0.0208(6) 0.0179(6) 0.0191(6) 0.0031(5) 0.0022(5) -0.0001(5)
N4 0.0188(6) 0.0171(6) 0.0179(5) 0.0016(5) 0.0017(4) 0.0021(5)
C1 0.0213(7) 0.0176(7) 0.0199(7) 0.0038(5) 0.0047(5) 0.0015(5)
C2 0.0226(7) 0.0232(7) 0.0185(6) 0.0057(6) 0.0033(5) 0.0002(6)
C3 0.0231(7) 0.0209(7) 0.0201(7) 0.0076(6) 0.0031(5) 0.0017(6)
C4 0.0413(10) 0.0356(10) 0.0177(7) 0.0060(7) 0.0026(7) -0.0049(8)
C5 0.0380(10) 0.0228(8) 0.0305(8) 0.0118(7) 0.0023(7) -0.0028(7)
C6 0.0300(8) 0.0201(7) 0.0197(7) 0.0016(6) 0.0059(6) -0.0045(6)
C7 0.0200(7) 0.0185(7) 0.0205(6) 0.0034(5) 0.0011(5) 0.0015(5)
C8 0.0196(7) 0.0186(7) 0.0223(7) 0.0026(5) 0.0019(5) 0.0028(5)
C9 0.0204(7) 0.0196(7) 0.0198(6) 0.0028(5) 0.0011(5) 0.0036(5)
C10 0.0192(7) 0.0349(10) 0.0492(11) 0.0127(9) 0.0077(7) 0.0068(7)
C11 0.0356(9) 0.0353(10) 0.0260(8) 0.0136(7) 0.0037(7) 0.0099(8)
C12 0.0330(10) 0.0411(12) 0.0488(12) 0.0176(10) 0.0000(9) 0.0046(9)
C13 0.0405(13) 0.0386(13) 0.085(2) 0.0206(14) -0.0055(13) 0.0011(10)
S1 0.0404(3) 0.0268(2) 0.0439(3) 0.0104(2) 0.0086(2) 0.0089(2)
O1 0.0456(10) 0.0624(13) 0.0679(13) 0.0437(12) 0.0082(9) 0.0117(9)

loop_
_atom_type_symbol
_atom_type_description
_atom_type_scat_dispersion_real
_atom_type_scat_dispersion_imag
_atom_type_scat_source
C C 0.0033 0.0016 'International Tables Vol C Tables 4.2.6.8 and 6.1.1.4'
H H 0.0000 0.0000 'International Tables Vol C Tables 4.2.6.8 and 6.1.1.4'
B B 0.0013 0.0007 'International Tables Vol C Tables 4.2.6.8 and 6.1.1.4'
N N 0.0061 0.0033 'International Tables Vol C Tables 4.2.6.8 and 6.1.1.4'
O O 0.0106 0.0060 'International Tables Vol C Tables 4.2.6.8 and 6.1.1.4'
S S 0.1246 0.1234 'International Tables Vol C Tables 4.2.6.8 and 6.1.1.4'
I I -0.4742 1.8119 'International Tables Vol C Tables 4.2.6.8 and 6.1.1.4'

loop_
_geom_angle_atom_site_label_1
_geom_angle_atom_site_label_2
_geom_angle_atom_site_label_3
_geom_angle
_geom_angle_site_symmetry_1
_geom_angle_site_symmetry_3
N4 B1 N1 107.12(13) 2_556 .
C1 N1 C2 107.41(14) . .
C1 N1 B1 123.79(14) . .
C2 N1 B1 128.80(14) . .
C1 N2 C3 109.00(14) . .
C1 N2 C6 127.50(14) . .
C3 N2 C6 123.47(14) . .
C7 N3 C8 108.70(14) . .
C7 N3 C6 123.91(15) . .
C8 N3 C6 127.31(15) . .
C7 N4 C9 107.97(14) . .
C7 N4 B1 123.96(14) . 2_556
C9 N4 B1 127.90(14) . 2_556
N1 C1 N2 109.39(14) . .
C3 C2 N1 108.36(14) . .
C3 C2 C4 128.31(17) . .
N1 C2 C4 123.31(16) . .
C2 C3 N2 105.83(15) . .
C2 C3 C5 131.97(16) . .
N2 C3 C5 122.20(16) . .
N3 C6 N2 110.83(14) . .
N4 C7 N3 109.21(14) . .
C9 C8 N3 105.94(14) . .
C9 C8 C10 130.69(17) . .
N3 C8 C10 123.37(16) . .
C8 C9 N4 108.17(14) . .
C8 C9 C11 129.29(16) . .
N4 C9 C11 122.54(16) . .
O1 S1 C13 107.75(17) . .
O1 S1 C12 106.76(12) . .
C13 S1 C12 97.64(13) . .

loop_
_geom_bond_atom_site_label_1
_geom_bond_atom_site_label_2
_geom_bond_distance
_geom_bond_site_symmetry_2
B1 N4 1.564(2) 2_556
B1 N1 1.579(2) .
N1 C1 1.333(2) .
N1 C2 1.391(2) .
N2 C1 1.339(2) .
N2 C3 1.387(2) .
N2 C6 1.469(2) .
N3 C7 1.344(2) .
N3 C8 1.394(2) .
N3 C6 1.442(2) .
N4 C7 1.325(2) .
N4 C9 1.393(2) .
N4 B1 1.564(2) 2_556
C2 C3 1.365(2) .
C2 C4 1.492(2) .
C3 C5 1.492(3) .
C8 C9 1.358(2) .
C8 C10 1.484(2) .
C9 C11 1.484(2) .
C12 S1 1.782(2) .
C13 S1 1.765(3) .
S1 O1 1.501(2) .
